data_4311673
loop_
_publ_author_name
'Lihui Wei'
'John W. Babich'
'Jon Zubieta'

_publ_contact_author_address
;Department of Chemistry
1-014 CST 
Syracuse University
111 College Place
Syracuse, NY 13244
;
_publ_contact_author_email jazubiet@syr.edu
_publ_contact_author_fax (315)443-4070
_publ_contact_author_name 'Jon Zubieta'
_publ_contact_author_phone (315)443-2547
_publ_section_title
;
 Unusual Reactivity of the {ReVO}3+ Core: Syntheses and Characterization
 of Novel Rhenium Halide Complexes with N-Methyl-o-diaminobenzene
;
_journal_name_full 'Inorganic Chemistry'
_journal_page_first 6445
_journal_page_last 6454
_journal_paper_doi 10.1021/ic049372p
_journal_volume 43
_journal_year 2004
_chemical_formula_sum 'C43 H38 Br2 Cl N2 P2 Re'
_chemical_formula_weight 1026.16
_chemical_name_systematic
; 
 ? 
;
_space_group_IT_number 2
_symmetry_cell_setting triclinic
_symmetry_space_group_name_Hall '-P 1'
_symmetry_space_group_name_H-M 'P -1'
_atom_sites_solution_hydrogens geom
_atom_sites_solution_primary heavy
_atom_sites_solution_secondary difmap
_audit_creation_method SHELXL-97
_cell_angle_alpha 93.256(7)
_cell_angle_beta 92.112(7)
_cell_angle_gamma 95.955(7)
_cell_formula_units_Z 2
_cell_length_a 10.648(4)
_cell_length_b 12.033(4)
_cell_length_c 15.184(5)
_cell_measurement_reflns_used 7527
_cell_measurement_temperature 90(2)
_cell_measurement_theta_max 28.39
_cell_measurement_theta_min 1.34
_cell_volume 1930.1(12)
_computing_cell_refinement 'Bruker SMART'
_computing_data_collection 'Bruker SMART'
_computing_data_reduction 'Bruker SAINT'
_computing_molecular_graphics 'Bruker SHELXTL'
_computing_publication_material 'Bruker SHELXTL'
_computing_structure_refinement 'SHELXL-97 (Sheldrick, 1997)'
_computing_structure_solution 'SHELXS-97 (Sheldrick, 1990)'
_diffrn_ambient_temperature 90(2)
_diffrn_detector_area_resol_mean 512
_diffrn_measured_fraction_theta_full 0.983
_diffrn_measured_fraction_theta_max 0.983
_diffrn_measurement_device_type 'Platform w/ APEX CCD detector'
_diffrn_measurement_method 'Phi and omega scan'
_diffrn_radiation_monochromator graphite
_diffrn_radiation_source 'fine-focus sealed tube'
_diffrn_radiation_type MoK\a
_diffrn_radiation_wavelength 0.71073
_diffrn_reflns_av_R_equivalents 0.0645
_diffrn_reflns_av_sigmaI/netI 0.0975
_diffrn_reflns_limit_h_max 14
_diffrn_reflns_limit_h_min -14
_diffrn_reflns_limit_k_max 16
_diffrn_reflns_limit_k_min -15
_diffrn_reflns_limit_l_max 20
_diffrn_reflns_limit_l_min -20
_diffrn_reflns_number 20481
_diffrn_reflns_theta_full 28.39
_diffrn_reflns_theta_max 28.39
_diffrn_reflns_theta_min 1.34
_diffrn_standards_decay_% 0.001
_exptl_absorpt_coefficient_mu 5.404
_exptl_absorpt_correction_T_max 0.7375
_exptl_absorpt_correction_T_min 0.5632
_exptl_absorpt_correction_type multi-scan
_exptl_absorpt_process_details 'SADABS (Sheldrick, 97)'
_exptl_crystal_colour red
_exptl_crystal_density_diffrn 1.766
_exptl_crystal_density_method 'not measured'
_exptl_crystal_description block
_exptl_crystal_F_000 1004
_exptl_crystal_size_max 0.12
_exptl_crystal_size_mid 0.08
_exptl_crystal_size_min 0.06
_refine_diff_density_max 2.579
_refine_diff_density_min -2.286
_refine_diff_density_rms 0.283
_refine_ls_extinction_method none
_refine_ls_goodness_of_fit_ref 1.047
_refine_ls_hydrogen_treatment refall
_refine_ls_matrix_type full
_refine_ls_number_parameters 461
_refine_ls_number_reflns 9527
_refine_ls_number_restraints 0
_refine_ls_restrained_S_all 1.047
_refine_ls_R_factor_all 0.0970
_refine_ls_R_factor_gt 0.0622
_refine_ls_shift/su_max 0.001
_refine_ls_shift/su_mean 0.000
_refine_ls_structure_factor_coef Fsqd
_refine_ls_weighting_details 'calc w=1/[\s^2^(Fo^2^)+(0.0948P)^2^+10.9567P] where P=(Fo^2^+2Fc^2^)/3'
_refine_ls_weighting_scheme calc
_refine_ls_wR_factor_gt 0.1476
_refine_ls_wR_factor_ref 0.1685
_reflns_number_gt 6363
_reflns_number_total 9527
_reflns_threshold_expression >2sigma(I)
_cod_data_source_file ic049372psi20040513_042853.cif
_cod_data_source_block compound7
_cod_depositor_comments
;
The following automatic conversions were performed:
'_symmetry_cell_setting' value 'Triclinic' changed to 'triclinic'
according to '/home/saulius/struct/CIF-dictionaries/cif_core.dic'
dictionary named 'cif_core.dic' version 2.4.1 from
2010-06-29.

'_exptl_absorpt_correction_type' value 'Multi-scan' changed
to 'multi-scan' according to
'/home/saulius/struct/CIF-dictionaries/cif_core.dic' dictionary named
'cif_core.dic' version 2.4.1 from 2010-06-29.

Automatic conversion script
Id: cif_fix_enum 1527 2010-12-29 10:47:43Z saulius 
;
_cod_database_code 4311673

loop_
_symmetry_equiv_pos_as_xyz
'x, y, z'
'-x, -y, -z'

loop_
_atom_site_label
_atom_site_type_symbol
_atom_site_fract_x
_atom_site_fract_y
_atom_site_fract_z
_atom_site_U_iso_or_equiv
_atom_site_adp_type
_atom_site_occupancy
_atom_site_symmetry_multiplicity
_atom_site_calc_flag
_atom_site_refinement_flags
_atom_site_disorder_assembly
_atom_site_disorder_group
Re1 Re 0.77681(4) 0.88708(3) 0.73796(3) 0.01480(13) Uani 1 1 d . . .
Br1 Br 0.83371(16) 0.90999(13) 0.57815(10) 0.0479(4) Uani 1 1 d . . .
Br2 Br 0.69559(15) 0.87254(11) 0.89306(9) 0.0421(3) Uani 1 1 d . . .
Cl1 Cl 0.5613(2) 0.8669(2) 0.67938(18) 0.0238(6) Uani 1 1 d . . .
P1 P 0.7847(3) 1.0956(2) 0.74633(17) 0.0171(6) Uani 1 1 d . . .
P2 P 0.7577(3) 0.6810(2) 0.71920(17) 0.0165(5) Uani 1 1 d . . .
N1 N 0.9310(9) 0.8934(7) 0.7777(6) 0.023(2) Uani 1 1 d . . .
N2 N 1.1273(10) 0.8880(9) 0.6653(7) 0.031(2) Uani 1 1 d . . .
H2A H 1.0501 0.8757 0.6455 0.038 Uiso 1 1 calc R . .
C1 C 1.0508(11) 0.8962(10) 0.8146(8) 0.027(3) Uani 1 1 d . . .
C2 C 1.0733(12) 0.9060(9) 0.9064(7) 0.026(2) Uani 1 1 d . . .
H2 H 1.0070 0.9110 0.9441 0.031 Uiso 1 1 calc R . .
C3 C 1.1952(11) 0.9081(10) 0.9395(8) 0.029(3) Uani 1 1 d . . .
H3 H 1.2122 0.9156 1.0002 0.035 Uiso 1 1 calc R . .
C4 C 1.2926(13) 0.8991(11) 0.8827(10) 0.040(3) Uani 1 1 d . . .
H4 H 1.3740 0.8967 0.9065 0.048 Uiso 1 1 calc R . .
C5 C 1.2736(12) 0.8934(11) 0.7913(8) 0.034(3) Uani 1 1 d . . .
H5 H 1.3416 0.8897 0.7548 0.040 Uiso 1 1 calc R . .
C6 C 1.1501(10) 0.8933(9) 0.7548(8) 0.024(2) Uani 1 1 d . . .
C7 C 1.2242(14) 0.9017(14) 0.6020(9) 0.046(4) Uani 1 1 d . . .
H7A H 1.2848 0.9636 0.6216 0.069 Uiso 1 1 calc R . .
H7B H 1.1868 0.9159 0.5458 0.069 Uiso 1 1 calc R . .
H7C H 1.2658 0.8347 0.5963 0.069 Uiso 1 1 calc R . .
C8 C 0.7028(10) 1.1661(9) 0.8336(7) 0.020(2) Uani 1 1 d . . .
C9 C 0.5851(11) 1.1146(9) 0.8573(7) 0.022(2) Uani 1 1 d . . .
H9 H 0.5531 1.0448 0.8318 0.027 Uiso 1 1 calc R . .
C10 C 0.5174(11) 1.1706(10) 0.9199(8) 0.028(3) Uani 1 1 d . . .
H10 H 0.4398 1.1373 0.9365 0.033 Uiso 1 1 calc R . .
C11 C 0.5643(13) 1.2750(11) 0.9577(8) 0.033(3) Uani 1 1 d . . .
H11 H 0.5197 1.3092 1.0012 0.040 Uiso 1 1 calc R . .
C12 C 0.6750(13) 1.3281(10) 0.9318(8) 0.032(3) Uani 1 1 d . . .
H12 H 0.7044 1.3995 0.9553 0.039 Uiso 1 1 calc R . .
C13 C 0.7435(11) 1.2729(10) 0.8690(8) 0.028(3) Uani 1 1 d . . .
H13 H 0.8186 1.3091 0.8505 0.034 Uiso 1 1 calc R . .
C14 C 0.7298(10) 1.1678(9) 0.6519(6) 0.019(2) Uani 1 1 d . . .
C15 C 0.6108(12) 1.1338(10) 0.6130(8) 0.029(3) Uani 1 1 d . . .
H15 H 0.5644 1.0702 0.6315 0.034 Uiso 1 1 calc R . .
C16 C 0.5601(11) 1.1930(11) 0.5471(8) 0.031(3) Uani 1 1 d . . .
H16 H 0.4806 1.1693 0.5213 0.037 Uiso 1 1 calc R . .
C17 C 0.6299(11) 1.2889(9) 0.5201(8) 0.027(3) Uani 1 1 d . . .
H17 H 0.5975 1.3288 0.4752 0.032 Uiso 1 1 calc R . .
C18 C 0.7437(12) 1.3236(9) 0.5588(7) 0.030(3) Uani 1 1 d . . .
H18 H 0.7889 1.3879 0.5405 0.036 Uiso 1 1 calc R . .
C19 C 0.7954(11) 1.2668(9) 0.6248(7) 0.023(2) Uani 1 1 d . . .
H19 H 0.8736 1.2937 0.6514 0.028 Uiso 1 1 calc R . .
C20 C 0.9514(10) 1.1461(9) 0.7650(7) 0.021(2) Uani 1 1 d . . .
C21 C 1.0051(11) 1.1643(9) 0.8495(8) 0.026(2) Uani 1 1 d . . .
H21 H 0.9537 1.1603 0.8977 0.031 Uiso 1 1 calc R . .
C22 C 1.1359(11) 1.1886(10) 0.8635(9) 0.032(3) Uani 1 1 d . . .
H22 H 1.1708 1.2023 0.9206 0.038 Uiso 1 1 calc R . .
C23 C 1.2126(12) 1.1923(9) 0.7928(9) 0.033(3) Uani 1 1 d . . .
H23 H 1.2998 1.2066 0.8018 0.040 Uiso 1 1 calc R . .
C24 C 1.1592(12) 1.1746(10) 0.7085(9) 0.032(3) Uani 1 1 d . . .
H24 H 1.2113 1.1807 0.6608 0.039 Uiso 1 1 calc R . .
C25 C 1.0299(11) 1.1479(9) 0.6925(8) 0.025(2) Uani 1 1 d . . .
H25 H 0.9962 1.1316 0.6353 0.030 Uiso 1 1 calc R . .
C26 C 0.6142(10) 0.5979(8) 0.7522(7) 0.018(2) Uani 1 1 d . . .
C27 C 0.5150(11) 0.6456(10) 0.7907(8) 0.027(3) Uani 1 1 d . . .
H27 H 0.5201 0.7227 0.8025 0.032 Uiso 1 1 calc R . .
C28 C 0.4080(12) 0.5776(11) 0.8117(9) 0.036(3) Uani 1 1 d . . .
H28 H 0.3402 0.6096 0.8358 0.044 Uiso 1 1 calc R . .
C29 C 0.4017(11) 0.4615(9) 0.7966(7) 0.025(2) Uani 1 1 d . . .
H29 H 0.3309 0.4161 0.8122 0.030 Uiso 1 1 calc R . .
C30 C 0.5014(10) 0.4142(9) 0.7583(7) 0.021(2) Uani 1 1 d . . .
H30 H 0.4974 0.3370 0.7478 0.025 Uiso 1 1 calc R . .
C31 C 0.6066(10) 0.4817(9) 0.7356(6) 0.020(2) Uani 1 1 d . . .
H31 H 0.6727 0.4499 0.7091 0.024 Uiso 1 1 calc R . .
C32 C 0.8814(10) 0.6163(8) 0.7791(7) 0.018(2) Uani 1 1 d . . .
C33 C 0.9141(11) 0.6571(9) 0.8663(7) 0.024(2) Uani 1 1 d . . .
H33 H 0.8767 0.7173 0.8911 0.029 Uiso 1 1 calc R . .
C34 C 1.0019(12) 0.6075(10) 0.9148(7) 0.029(3) Uani 1 1 d . . .
H34 H 1.0234 0.6345 0.9725 0.035 Uiso 1 1 calc R . .
C35 C 1.0595(11) 0.5167(9) 0.8785(8) 0.025(2) Uani 1 1 d . . .
H35 H 1.1195 0.4839 0.9113 0.030 Uiso 1 1 calc R . .
C36 C 1.0250(11) 0.4768(10) 0.7924(7) 0.026(2) Uani 1 1 d . . .
H36 H 1.0612 0.4157 0.7680 0.031 Uiso 1 1 calc R . .
C37 C 0.9383(11) 0.5259(9) 0.7430(7) 0.023(2) Uani 1 1 d . . .
H37 H 0.9173 0.4989 0.6851 0.027 Uiso 1 1 calc R . .
C38 C 0.7697(10) 0.6355(8) 0.6043(7) 0.018(2) Uani 1 1 d . . .
C39 C 0.6621(10) 0.6058(8) 0.5516(7) 0.018(2) Uani 1 1 d . . .
H39 H 0.5837 0.6030 0.5769 0.021 Uiso 1 1 calc R . .
C40 C 0.6677(11) 0.5800(9) 0.4620(7) 0.024(2) Uani 1 1 d . . .
H40 H 0.5933 0.5624 0.4277 0.029 Uiso 1 1 calc R . .
C41 C 0.7813(12) 0.5802(10) 0.4235(7) 0.026(3) Uani 1 1 d . . .
H41 H 0.7849 0.5600 0.3637 0.032 Uiso 1 1 calc R . .
C42 C 0.8923(11) 0.6112(10) 0.4749(7) 0.026(3) Uani 1 1 d . . .
H42 H 0.9705 0.6122 0.4495 0.031 Uiso 1 1 calc R . .
C43 C 0.8851(10) 0.6404(8) 0.5639(7) 0.019(2) Uani 1 1 d . . .
H43 H 0.9590 0.6637 0.5974 0.022 Uiso 1 1 calc R . .

loop_
_atom_site_aniso_label
_atom_site_aniso_U_11
_atom_site_aniso_U_22
_atom_site_aniso_U_33
_atom_site_aniso_U_23
_atom_site_aniso_U_13
_atom_site_aniso_U_12
Re1 0.0161(2) 0.0121(2) 0.0159(2) 0.00300(13) -0.00061(14) -0.00050(14)
Br1 0.0600(10) 0.0405(8) 0.0441(8) 0.0071(6) 0.0054(7) 0.0059(7)
Br2 0.0583(9) 0.0320(7) 0.0363(7) 0.0037(6) 0.0079(6) 0.0028(6)
Cl1 0.0176(13) 0.0204(13) 0.0325(14) -0.0011(11) -0.0059(11) 0.0013(10)
P1 0.0180(14) 0.0172(13) 0.0160(12) 0.0043(10) -0.0013(10) 0.0004(11)
P2 0.0184(14) 0.0134(13) 0.0172(12) 0.0012(10) 0.0019(10) -0.0009(10)
N1 0.025(5) 0.010(4) 0.031(5) 0.000(4) -0.011(4) -0.002(4)
N2 0.029(6) 0.033(6) 0.033(5) 0.001(5) 0.003(4) 0.006(5)
C1 0.019(6) 0.025(6) 0.037(6) 0.007(5) -0.002(5) -0.002(5)
C2 0.034(7) 0.019(6) 0.023(5) 0.000(4) -0.007(5) -0.005(5)
C3 0.029(7) 0.029(6) 0.026(6) 0.007(5) -0.009(5) -0.005(5)
C4 0.030(7) 0.033(7) 0.057(9) 0.014(6) -0.016(6) 0.005(6)
C5 0.033(7) 0.034(7) 0.033(7) -0.002(5) -0.004(5) 0.003(6)
C6 0.020(6) 0.019(6) 0.032(6) 0.009(5) -0.007(5) 0.002(4)
C7 0.036(8) 0.062(10) 0.043(8) 0.000(7) 0.018(6) 0.014(7)
C8 0.013(5) 0.022(6) 0.026(5) 0.006(4) -0.005(4) 0.007(4)
C9 0.026(6) 0.017(5) 0.024(5) -0.001(4) 0.000(5) 0.002(4)
C10 0.024(6) 0.026(6) 0.034(6) -0.002(5) -0.001(5) 0.007(5)
C11 0.047(8) 0.037(7) 0.017(5) 0.001(5) -0.007(5) 0.016(6)
C12 0.046(8) 0.022(6) 0.031(6) 0.003(5) -0.005(6) 0.016(6)
C13 0.025(6) 0.021(6) 0.038(7) -0.001(5) 0.003(5) 0.002(5)
C14 0.028(6) 0.016(5) 0.015(5) 0.006(4) 0.001(4) 0.013(4)
C15 0.031(7) 0.026(6) 0.029(6) 0.010(5) 0.003(5) 0.000(5)
C16 0.019(6) 0.034(7) 0.039(7) 0.000(5) -0.004(5) 0.007(5)
C17 0.033(7) 0.019(6) 0.031(6) 0.010(5) 0.002(5) 0.013(5)
C18 0.047(8) 0.016(5) 0.027(6) 0.012(5) -0.009(5) -0.003(5)
C19 0.020(6) 0.025(6) 0.025(5) 0.007(5) 0.001(4) 0.003(5)
C20 0.019(5) 0.014(5) 0.031(6) 0.008(4) 0.002(4) 0.007(4)
C21 0.031(7) 0.022(6) 0.025(6) 0.003(5) -0.001(5) 0.006(5)
C22 0.021(6) 0.026(6) 0.047(7) 0.006(5) -0.018(5) -0.005(5)
C23 0.024(6) 0.017(6) 0.057(8) 0.008(5) -0.009(6) -0.006(5)
C24 0.028(7) 0.020(6) 0.051(8) 0.016(5) 0.007(6) 0.005(5)
C25 0.025(6) 0.020(6) 0.032(6) 0.011(5) 0.002(5) 0.003(5)
C26 0.024(6) 0.014(5) 0.018(5) 0.004(4) -0.003(4) 0.001(4)
C27 0.027(6) 0.017(6) 0.036(6) 0.000(5) 0.013(5) -0.006(5)
C28 0.032(7) 0.032(7) 0.044(7) -0.008(6) 0.020(6) -0.006(6)
C29 0.029(6) 0.018(5) 0.030(6) 0.005(5) 0.003(5) 0.000(5)
C30 0.023(6) 0.014(5) 0.024(5) 0.003(4) 0.001(4) -0.004(4)
C31 0.025(6) 0.019(5) 0.016(5) 0.006(4) 0.004(4) 0.001(4)
C32 0.024(6) 0.012(5) 0.017(5) 0.003(4) -0.005(4) -0.004(4)
C33 0.025(6) 0.016(5) 0.031(6) 0.004(4) -0.011(5) -0.003(4)
C34 0.043(7) 0.028(6) 0.016(5) 0.004(5) -0.012(5) 0.000(5)
C35 0.025(6) 0.017(5) 0.034(6) 0.008(5) -0.008(5) 0.004(4)
C36 0.028(6) 0.021(6) 0.028(6) 0.008(5) -0.005(5) 0.001(5)
C37 0.027(6) 0.016(5) 0.026(5) 0.004(4) -0.001(5) 0.002(4)
C38 0.017(5) 0.014(5) 0.023(5) 0.007(4) 0.001(4) 0.001(4)
C39 0.014(5) 0.014(5) 0.025(5) 0.003(4) -0.004(4) 0.003(4)
C40 0.030(6) 0.024(6) 0.018(5) 0.005(4) -0.003(5) 0.001(5)
C41 0.037(7) 0.029(6) 0.013(5) 0.005(4) -0.002(5) 0.003(5)
C42 0.028(6) 0.029(6) 0.024(6) 0.012(5) 0.015(5) 0.005(5)
C43 0.021(5) 0.012(5) 0.022(5) 0.005(4) -0.001(4) -0.001(4)

loop_
_atom_type_symbol
_atom_type_description
_atom_type_scat_dispersion_real
_atom_type_scat_dispersion_imag
_atom_type_scat_source
C C 0.0033 0.0016 'International Tables Vol C Tables 4.2.6.8 and 6.1.1.4'
H H 0.0000 0.0000 'International Tables Vol C Tables 4.2.6.8 and 6.1.1.4'
N N 0.0061 0.0033 'International Tables Vol C Tables 4.2.6.8 and 6.1.1.4'
P P 0.1023 0.0942 'International Tables Vol C Tables 4.2.6.8 and 6.1.1.4'
Cl Cl 0.1484 0.1585 'International Tables Vol C Tables 4.2.6.8 and 6.1.1.4'
Br Br -0.2901 2.4595 'International Tables Vol C Tables 4.2.6.8 and 6.1.1.4'
Re Re -1.0185 7.2310 'International Tables Vol C Tables 4.2.6.8 and 6.1.1.4'

loop_
_geom_angle_atom_site_label_1
_geom_angle_atom_site_label_2
_geom_angle_atom_site_label_3
_geom_angle
_geom_angle_site_symmetry_1
_geom_angle_site_symmetry_3
_geom_angle_publ_flag
N1 Re1 Cl1 176.6(3) . . ?
N1 Re1 P2 92.2(3) . . ?
Cl1 Re1 P2 84.53(9) . . ?
N1 Re1 P1 91.6(3) . . ?
Cl1 Re1 P1 91.64(9) . . ?
P2 Re1 P1 175.44(9) . . ?
N1 Re1 Br1 94.8(3) . . ?
Cl1 Re1 Br1 84.61(8) . . ?
P2 Re1 Br1 92.77(7) . . ?
P1 Re1 Br1 84.38(7) . . ?
N1 Re1 Br2 91.4(3) . . ?
Cl1 Re1 Br2 89.41(8) . . ?
P2 Re1 Br2 89.54(7) . . ?
P1 Re1 Br2 92.91(7) . . ?
Br1 Re1 Br2 173.35(5) . . ?
C20 P1 C14 105.7(5) . . ?
C20 P1 C8 105.6(5) . . ?
C14 P1 C8 99.3(5) . . ?
C20 P1 Re1 105.2(3) . . ?
C14 P1 Re1 120.2(4) . . ?
C8 P1 Re1 119.5(4) . . ?
C38 P2 C32 105.3(5) . . ?
C38 P2 C26 103.5(5) . . ?
C32 P2 C26 101.3(5) . . ?
C38 P2 Re1 110.8(3) . . ?
C32 P2 Re1 114.2(3) . . ?
C26 P2 Re1 120.1(4) . . ?
C1 N1 Re1 176.1(9) . . ?
C6 N2 C7 124.3(11) . . ?
C6 N2 H2A 117.9 . . ?
C7 N2 H2A 117.9 . . ?
N1 C1 C2 121.3(11) . . ?
N1 C1 C6 116.3(10) . . ?
C2 C1 C6 122.4(11) . . ?
C3 C2 C1 118.7(11) . . ?
C3 C2 H2 120.7 . . ?
C1 C2 H2 120.7 . . ?
C2 C3 C4 120.0(11) . . ?
C2 C3 H3 120.0 . . ?
C4 C3 H3 120.0 . . ?
C3 C4 C5 122.5(12) . . ?
C3 C4 H4 118.7 . . ?
C5 C4 H4 118.7 . . ?
C4 C5 C6 119.0(12) . . ?
C4 C5 H5 120.5 . . ?
C6 C5 H5 120.5 . . ?
N2 C6 C5 120.9(11) . . ?
N2 C6 C1 121.8(10) . . ?
C5 C6 C1 117.3(11) . . ?
N2 C7 H7A 109.5 . . ?
N2 C7 H7B 109.5 . . ?
H7A C7 H7B 109.5 . . ?
N2 C7 H7C 109.5 . . ?
H7A C7 H7C 109.5 . . ?
H7B C7 H7C 109.5 . . ?
C13 C8 C9 118.8(10) . . ?
C13 C8 P1 122.9(9) . . ?
C9 C8 P1 117.8(8) . . ?
C10 C9 C8 118.6(10) . . ?
C10 C9 H9 120.7 . . ?
C8 C9 H9 120.7 . . ?
C11 C10 C9 121.0(12) . . ?
C11 C10 H10 119.5 . . ?
C9 C10 H10 119.5 . . ?
C12 C11 C10 120.8(12) . . ?
C12 C11 H11 119.6 . . ?
C10 C11 H11 119.6 . . ?
C11 C12 C13 118.6(12) . . ?
C11 C12 H12 120.7 . . ?
C13 C12 H12 120.7 . . ?
C8 C13 C12 122.0(11) . . ?
C8 C13 H13 119.0 . . ?
C12 C13 H13 119.0 . . ?
C15 C14 C19 118.0(9) . . ?
C15 C14 P1 119.1(8) . . ?
C19 C14 P1 122.2(8) . . ?
C16 C15 C14 121.1(11) . . ?
C16 C15 H15 119.4 . . ?
C14 C15 H15 119.4 . . ?
C15 C16 C17 119.1(11) . . ?
C15 C16 H16 120.4 . . ?
C17 C16 H16 120.4 . . ?
C18 C17 C16 119.9(10) . . ?
C18 C17 H17 120.0 . . ?
C16 C17 H17 120.0 . . ?
C17 C18 C19 121.9(11) . . ?
C17 C18 H18 119.0 . . ?
C19 C18 H18 119.0 . . ?
C18 C19 C14 119.8(11) . . ?
C18 C19 H19 120.1 . . ?
C14 C19 H19 120.1 . . ?
C21 C20 C25 119.4(11) . . ?
C21 C20 P1 121.0(9) . . ?
C25 C20 P1 118.7(9) . . ?
C20 C21 C22 120.8(11) . . ?
C20 C21 H21 119.6 . . ?
C22 C21 H21 119.6 . . ?
C23 C22 C21 120.0(11) . . ?
C23 C22 H22 120.0 . . ?
C21 C22 H22 120.0 . . ?
C22 C23 C24 119.3(11) . . ?
C22 C23 H23 120.3 . . ?
C24 C23 H23 120.3 . . ?
C23 C24 C25 122.1(12) . . ?
C23 C24 H24 119.0 . . ?
C25 C24 H24 119.0 . . ?
C24 C25 C20 118.3(11) . . ?
C24 C25 H25 120.8 . . ?
C20 C25 H25 120.8 . . ?
C27 C26 C31 119.9(10) . . ?
C27 C26 P2 122.9(8) . . ?
C31 C26 P2 117.3(8) . . ?
C26 C27 C28 119.6(11) . . ?
C26 C27 H27 120.2 . . ?
C28 C27 H27 120.2 . . ?
C27 C28 C29 120.3(11) . . ?
C27 C28 H28 119.8 . . ?
C29 C28 H28 119.8 . . ?
C30 C29 C28 119.7(11) . . ?
C30 C29 H29 120.1 . . ?
C28 C29 H29 120.1 . . ?
C31 C30 C29 120.0(10) . . ?
C31 C30 H30 120.0 . . ?
C29 C30 H30 120.0 . . ?
C30 C31 C26 120.4(10) . . ?
C30 C31 H31 119.8 . . ?
C26 C31 H31 119.8 . . ?
C37 C32 C33 119.6(10) . . ?
C37 C32 P2 122.6(8) . . ?
C33 C32 P2 117.8(8) . . ?
C34 C33 C32 119.5(11) . . ?
C34 C33 H33 120.2 . . ?
C32 C33 H33 120.2 . . ?
C33 C34 C35 121.0(11) . . ?
C33 C34 H34 119.5 . . ?
C35 C34 H34 119.5 . . ?
C36 C35 C34 118.6(10) . . ?
C36 C35 H35 120.7 . . ?
C34 C35 H35 120.7 . . ?
C37 C36 C35 121.0(11) . . ?
C37 C36 H36 119.5 . . ?
C35 C36 H36 119.5 . . ?
C36 C37 C32 120.2(11) . . ?
C36 C37 H37 119.9 . . ?
C32 C37 H37 119.9 . . ?
C39 C38 C43 117.6(10) . . ?
C39 C38 P2 120.2(8) . . ?
C43 C38 P2 121.9(8) . . ?
C38 C39 C40 121.6(10) . . ?
C38 C39 H39 119.2 . . ?
C40 C39 H39 119.2 . . ?
C41 C40 C39 120.5(10) . . ?
C41 C40 H40 119.7 . . ?
C39 C40 H40 119.7 . . ?
C40 C41 C42 119.2(10) . . ?
C40 C41 H41 120.4 . . ?
C42 C41 H41 120.4 . . ?
C43 C42 C41 119.6(10) . . ?
C43 C42 H42 120.2 . . ?
C41 C42 H42 120.2 . . ?
C42 C43 C38 121.4(10) . . ?
C42 C43 H43 119.3 . . ?
C38 C43 H43 119.3 . . ?

loop_
_geom_bond_atom_site_label_1
_geom_bond_atom_site_label_2
_geom_bond_distance
_geom_bond_site_symmetry_2
_geom_bond_publ_flag
Re1 N1 1.721(9) . ?
Re1 Cl1 2.413(3) . ?
Re1 P2 2.467(3) . ?
Re1 P1 2.498(3) . ?
Re1 Br1 2.5459(18) . ?
Re1 Br2 2.5475(16) . ?
P1 C20 1.822(11) . ?
P1 C14 1.827(10) . ?
P1 C8 1.829(11) . ?
P2 C38 1.812(11) . ?
P2 C32 1.836(11) . ?
P2 C26 1.839(11) . ?
N1 C1 1.371(14) . ?
N2 C6 1.369(15) . ?
N2 C7 1.440(16) . ?
N2 H2A 0.8600 . ?
C1 C2 1.401(16) . ?
C1 C6 1.420(16) . ?
C2 C3 1.371(16) . ?
C2 H2 0.9300 . ?
C3 C4 1.382(19) . ?
C3 H3 0.9300 . ?
C4 C5 1.392(18) . ?
C4 H4 0.9300 . ?
C5 C6 1.408(16) . ?
C5 H5 0.9300 . ?
C7 H7A 0.9600 . ?
C7 H7B 0.9600 . ?
C7 H7C 0.9600 . ?
C8 C13 1.384(15) . ?
C8 C9 1.408(15) . ?
C9 C10 1.399(16) . ?
C9 H9 0.9300 . ?
C10 C11 1.387(17) . ?
C10 H10 0.9300 . ?
C11 C12 1.363(19) . ?
C11 H11 0.9300 . ?
C12 C13 1.401(17) . ?
C12 H12 0.9300 . ?
C13 H13 0.9300 . ?
C14 C15 1.389(16) . ?
C14 C19 1.408(15) . ?
C15 C16 1.387(17) . ?
C15 H15 0.9300 . ?
C16 C17 1.397(17) . ?
C16 H16 0.9300 . ?
C17 C18 1.344(17) . ?
C17 H17 0.9300 . ?
C18 C19 1.374(15) . ?
C18 H18 0.9300 . ?
C19 H19 0.9300 . ?
C20 C21 1.382(15) . ?
C20 C25 1.407(16) . ?
C21 C22 1.399(16) . ?
C21 H21 0.9300 . ?
C22 C23 1.372(19) . ?
C22 H22 0.9300 . ?
C23 C24 1.378(18) . ?
C23 H23 0.9300 . ?
C24 C25 1.390(17) . ?
C24 H24 0.9300 . ?
C25 H25 0.9300 . ?
C26 C27 1.386(16) . ?
C26 C31 1.399(15) . ?
C27 C28 1.391(16) . ?
C27 H27 0.9300 . ?
C28 C29 1.397(17) . ?
C28 H28 0.9300 . ?
C29 C30 1.387(16) . ?
C29 H29 0.9300 . ?
C30 C31 1.380(14) . ?
C30 H30 0.9300 . ?
C31 H31 0.9300 . ?
C32 C37 1.395(15) . ?
C32 C33 1.404(14) . ?
C33 C34 1.373(16) . ?
C33 H33 0.9300 . ?
C34 C35 1.404(17) . ?
C34 H34 0.9300 . ?
C35 C36 1.389(16) . ?
C35 H35 0.9300 . ?
C36 C37 1.371(15) . ?
C36 H36 0.9300 . ?
C37 H37 0.9300 . ?
C38 C39 1.377(14) . ?
C38 C43 1.390(15) . ?
C39 C40 1.384(14) . ?
C39 H39 0.9300 . ?
C40 C41 1.362(16) . ?
C40 H40 0.9300 . ?
C41 C42 1.398(16) . ?
C41 H41 0.9300 . ?
C42 C43 1.384(15) . ?
C42 H42 0.9300 . ?
C43 H43 0.9300 . ?

loop_
_geom_hbond_atom_site_label_D
_geom_hbond_atom_site_label_H
_geom_hbond_atom_site_label_A
_geom_hbond_distance_DH
_geom_hbond_distance_HA
_geom_hbond_distance_DA
_geom_hbond_angle_DHA
_geom_hbond_site_symmetry_A
N2 H2A Br1 0.86 2.57 3.391(11) 160.5 .

loop_
_geom_torsion_atom_site_label_1
_geom_torsion_atom_site_label_2
_geom_torsion_atom_site_label_3
_geom_torsion_atom_site_label_4
_geom_torsion
_geom_torsion_site_symmetry_1
_geom_torsion_site_symmetry_2
_geom_torsion_site_symmetry_3
_geom_torsion_site_symmetry_4
_geom_torsion_publ_flag
N1 Re1 P1 C20 12.1(5) . . . . ?
Cl1 Re1 P1 C20 -166.9(4) . . . . ?
P2 Re1 P1 C20 -134.0(12) . . . . ?
Br1 Re1 P1 C20 -82.5(4) . . . . ?
Br2 Re1 P1 C20 103.6(4) . . . . ?
N1 Re1 P1 C14 131.0(5) . . . . ?
Cl1 Re1 P1 C14 -48.1(4) . . . . ?
P2 Re1 P1 C14 -15.1(14) . . . . ?
Br1 Re1 P1 C14 36.4(4) . . . . ?
Br2 Re1 P1 C14 -137.6(4) . . . . ?
N1 Re1 P1 C8 -106.1(5) . . . . ?
Cl1 Re1 P1 C8 74.9(4) . . . . ?
P2 Re1 P1 C8 107.8(12) . . . . ?
Br1 Re1 P1 C8 159.3(4) . . . . ?
Br2 Re1 P1 C8 -14.6(4) . . . . ?
N1 Re1 P2 C38 -102.3(5) . . . . ?
Cl1 Re1 P2 C38 76.9(4) . . . . ?
P1 Re1 P2 C38 43.8(13) . . . . ?
Br1 Re1 P2 C38 -7.4(4) . . . . ?
Br2 Re1 P2 C38 166.4(4) . . . . ?
N1 Re1 P2 C32 16.4(5) . . . . ?
Cl1 Re1 P2 C32 -164.4(4) . . . . ?
P1 Re1 P2 C32 162.5(12) . . . . ?
Br1 Re1 P2 C32 111.3(4) . . . . ?
Br2 Re1 P2 C32 -75.0(4) . . . . ?
N1 Re1 P2 C26 137.1(5) . . . . ?
Cl1 Re1 P2 C26 -43.7(4) . . . . ?
P1 Re1 P2 C26 -76.8(13) . . . . ?
Br1 Re1 P2 C26 -128.0(4) . . . . ?
Br2 Re1 P2 C26 45.7(4) . . . . ?
Cl1 Re1 N1 C1 -91(14) . . . . ?
P2 Re1 N1 C1 -77(12) . . . . ?
P1 Re1 N1 C1 106(12) . . . . ?
Br1 Re1 N1 C1 -170(12) . . . . ?
Br2 Re1 N1 C1 13(12) . . . . ?
Re1 N1 C1 C2 -22(13) . . . . ?
Re1 N1 C1 C6 161(12) . . . . ?
N1 C1 C2 C3 179.9(11) . . . . ?
C6 C1 C2 C3 -2.8(17) . . . . ?
C1 C2 C3 C4 -0.9(18) . . . . ?
C2 C3 C4 C5 3(2) . . . . ?
C3 C4 C5 C6 -2(2) . . . . ?
C7 N2 C6 C5 -11.2(19) . . . . ?
C7 N2 C6 C1 170.3(12) . . . . ?
C4 C5 C6 N2 179.9(11) . . . . ?
C4 C5 C6 C1 -1.6(17) . . . . ?
N1 C1 C6 N2 0.0(17) . . . . ?
C2 C1 C6 N2 -177.4(11) . . . . ?
N1 C1 C6 C5 -178.5(10) . . . . ?
C2 C1 C6 C5 4.0(17) . . . . ?
C20 P1 C8 C13 32.1(11) . . . . ?
C14 P1 C8 C13 -77.2(10) . . . . ?
Re1 P1 C8 C13 150.1(8) . . . . ?
C20 P1 C8 C9 -156.1(8) . . . . ?
C14 P1 C8 C9 94.6(9) . . . . ?
Re1 P1 C8 C9 -38.1(9) . . . . ?
C13 C8 C9 C10 -3.9(16) . . . . ?
P1 C8 C9 C10 -176.1(8) . . . . ?
C8 C9 C10 C11 0.4(17) . . . . ?
C9 C10 C11 C12 3.0(18) . . . . ?
C10 C11 C12 C13 -2.8(18) . . . . ?
C9 C8 C13 C12 4.1(17) . . . . ?
P1 C8 C13 C12 175.9(9) . . . . ?
C11 C12 C13 C8 -0.8(18) . . . . ?
C20 P1 C14 C15 170.1(9) . . . . ?
C8 P1 C14 C15 -80.7(10) . . . . ?
Re1 P1 C14 C15 51.5(10) . . . . ?
C20 P1 C14 C19 -19.4(10) . . . . ?
C8 P1 C14 C19 89.8(10) . . . . ?
Re1 P1 C14 C19 -138.0(8) . . . . ?
C19 C14 C15 C16 2.5(17) . . . . ?
P1 C14 C15 C16 173.4(9) . . . . ?
C14 C15 C16 C17 -0.5(19) . . . . ?
C15 C16 C17 C18 -1.1(18) . . . . ?
C16 C17 C18 C19 0.5(19) . . . . ?
C17 C18 C19 C14 1.5(19) . . . . ?
C15 C14 C19 C18 -3.0(17) . . . . ?
P1 C14 C19 C18 -173.6(9) . . . . ?
C14 P1 C20 C21 142.8(9) . . . . ?
C8 P1 C20 C21 38.2(10) . . . . ?
Re1 P1 C20 C21 -89.0(9) . . . . ?
C14 P1 C20 C25 -48.2(9) . . . . ?
C8 P1 C20 C25 -152.8(8) . . . . ?
Re1 P1 C20 C25 79.9(8) . . . . ?
C25 C20 C21 C22 2.5(17) . . . . ?
P1 C20 C21 C22 171.4(9) . . . . ?
C20 C21 C22 C23 -1.4(18) . . . . ?
C21 C22 C23 C24 1.6(18) . . . . ?
C22 C23 C24 C25 -3.1(18) . . . . ?
C23 C24 C25 C20 4.1(17) . . . . ?
C21 C20 C25 C24 -3.8(16) . . . . ?
P1 C20 C25 C24 -173.0(8) . . . . ?
C38 P2 C26 C27 -126.3(10) . . . . ?
C32 P2 C26 C27 124.8(10) . . . . ?
Re1 P2 C26 C27 -2.1(11) . . . . ?
C38 P2 C26 C31 52.6(9) . . . . ?
C32 P2 C26 C31 -56.4(9) . . . . ?
Re1 P2 C26 C31 176.7(7) . . . . ?
C31 C26 C27 C28 -0.7(18) . . . . ?
P2 C26 C27 C28 178.2(10) . . . . ?
C26 C27 C28 C29 2(2) . . . . ?
C27 C28 C29 C30 -1.8(19) . . . . ?
C28 C29 C30 C31 0.3(17) . . . . ?
C29 C30 C31 C26 1.0(16) . . . . ?
C27 C26 C31 C30 -0.8(16) . . . . ?
P2 C26 C31 C30 -179.7(8) . . . . ?
C38 P2 C32 C37 -17.8(10) . . . . ?
C26 P2 C32 C37 89.8(10) . . . . ?
Re1 P2 C32 C37 -139.5(8) . . . . ?
C38 P2 C32 C33 165.5(8) . . . . ?
C26 P2 C32 C33 -86.9(9) . . . . ?
Re1 P2 C32 C33 43.7(9) . . . . ?
C37 C32 C33 C34 0.1(16) . . . . ?
P2 C32 C33 C34 176.9(9) . . . . ?
C32 C33 C34 C35 0.1(18) . . . . ?
C33 C34 C35 C36 -0.7(18) . . . . ?
C34 C35 C36 C37 1.2(17) . . . . ?
C35 C36 C37 C32 -1.1(17) . . . . ?
C33 C32 C37 C36 0.4(16) . . . . ?
P2 C32 C37 C36 -176.3(9) . . . . ?
C32 P2 C38 C39 139.7(8) . . . . ?
C26 P2 C38 C39 33.7(9) . . . . ?
Re1 P2 C38 C39 -96.3(8) . . . . ?
C32 P2 C38 C43 -47.2(10) . . . . ?
C26 P2 C38 C43 -153.2(9) . . . . ?
Re1 P2 C38 C43 76.7(9) . . . . ?
C43 C38 C39 C40 0.9(15) . . . . ?
P2 C38 C39 C40 174.3(8) . . . . ?
C38 C39 C40 C41 1.9(17) . . . . ?
C39 C40 C41 C42 -2.6(17) . . . . ?
C40 C41 C42 C43 0.4(17) . . . . ?
C41 C42 C43 C38 2.5(16) . . . . ?
C39 C38 C43 C42 -3.1(15) . . . . ?
P2 C38 C43 C42 -176.4(8) . . . . ?
